data_7012148
loop_
_publ_author_name
'Alexander J. Blake'
'Francesco A. Devillanova'
'Alessandra Garau'
'Andrew Harrison'
'Francesco Isaia'
'Vito Lippolis'
'Satish K. Tiwary'
'Martin Schr\"oder'
'Gaetano Verani'
'Gavin Whittaker'

_publ_section_title
;
 [Ni(L)(MeCN)][BF4]2&#x00A0;{L =
 2,5,8-trithia[9],(2,9)-1,10-phenanthrolinophane} as a building block
 for the synthesis of binuclear nickel(II) complexes: X-ray crystal
 structure and magnetochemistry of a singly F-bridged nickel(II) dimer
;
_journal_issue 23
_journal_name_full 'J. Chem. Soc., Dalton Trans.'
_journal_page_first 4389
_journal_page_last 4394
_journal_paper_doi 10.1039/b207934h
_journal_year 2002
_chemical_formula_moiety 'C18 H18 N5 Ni S3 +, B F4 -'
_chemical_formula_sum 'C18 H18 B F4 N5 Ni S3'
_chemical_formula_weight 546.08
_chemical_name_systematic
; 
? 
;
_space_group_IT_number 2
_symmetry_cell_setting triclinic
_symmetry_space_group_name_Hall '-P 1'
_symmetry_space_group_name_H-M 'P -1'
_atom_sites_solution_hydrogens geom
_atom_sites_solution_primary direct
_atom_sites_solution_secondary difmap
_audit_creation_method SHELXL-97
_cell_angle_alpha 104.688(7)
_cell_angle_beta 95.563(9)
_cell_angle_gamma 100.377(11)
_cell_formula_units_Z 2
_cell_length_a 7.2069(6)
_cell_length_b 11.0525(8)
_cell_length_c 14.0537(8)
_cell_measurement_reflns_used 32
_cell_measurement_temperature 298(2)
_cell_measurement_theta_max 15
_cell_measurement_theta_min 13.5
_cell_volume 1053.11(15)
_computing_structure_refinement 'SHELXL-97 (Sheldrick, 1997)'
_computing_structure_solution 'SHELXS-97 (Sheldrick, 1990)'
_diffrn_ambient_temperature 298(2)
_diffrn_measured_fraction_theta_full 0.999
_diffrn_measured_fraction_theta_max 0.999
_diffrn_measurement_device_type 'Stoe Stadi-4'
_diffrn_measurement_method omega/theta
_diffrn_radiation_monochromator graphite
_diffrn_radiation_source 'fine-focus sealed tube'
_diffrn_radiation_type MoK\a
_diffrn_radiation_wavelength 0.71073
_diffrn_reflns_av_R_equivalents 0.059
_diffrn_reflns_av_sigmaI/netI 0.026
_diffrn_reflns_limit_h_max 8
_diffrn_reflns_limit_h_min -8
_diffrn_reflns_limit_k_max 12
_diffrn_reflns_limit_k_min -13
_diffrn_reflns_limit_l_max 16
_diffrn_reflns_limit_l_min -14
_diffrn_reflns_number 4234
_diffrn_reflns_theta_full 25.00
_diffrn_reflns_theta_max 25.00
_diffrn_reflns_theta_min 2.78
_exptl_absorpt_coefficient_mu 1.271
_exptl_absorpt_correction_T_max 0.827
_exptl_absorpt_correction_T_min 0.672
_exptl_absorpt_correction_type psi-scan
_exptl_crystal_colour red/brown
_exptl_crystal_density_diffrn 1.722
_exptl_crystal_density_method 'not measured'
_exptl_crystal_description needle
_exptl_crystal_F_000 556
_exptl_crystal_size_max 0.50
_exptl_crystal_size_mid 0.26
_exptl_crystal_size_min 0.17
_refine_diff_density_max 0.51
_refine_diff_density_min -0.35
_refine_diff_density_rms 0.06
_refine_ls_extinction_coef 'riding model'
_refine_ls_extinction_method none
_refine_ls_goodness_of_fit_ref 1.150
_refine_ls_hydrogen_treatment mixed
_refine_ls_matrix_type full
_refine_ls_number_parameters 289
_refine_ls_number_reflns 3718
_refine_ls_number_restraints 0
_refine_ls_restrained_S_all 1.150
_refine_ls_R_factor_all 0.0639
_refine_ls_R_factor_gt 0.0463
_refine_ls_shift/su_max 0.001
_refine_ls_shift/su_mean 0.000
_refine_ls_structure_factor_coef Fsqd
_refine_ls_weighting_details 'w=1/[\s^2^(Fo^2^)+(0.041P)^2^+1.422P] where P=(Fo^2^+2Fc^2^)/3'
_refine_ls_weighting_scheme calc
_refine_ls_wR_factor_gt 0.1026
_refine_ls_wR_factor_ref 0.1170
_reflns_number_gt 3016
_reflns_number_total 3718
_reflns_threshold_expression >2sigma(I)
_cod_data_source_file b207934h.txt
_cod_data_source_block NIZPNS
_cod_depositor_comments
;
The following automatic conversions were performed:
'_symmetry_cell_setting' value 'Triclinic' changed to 'triclinic'
according to '/home/saulius/struct/CIF-dictionaries/cif_core.dic'
dictionary named 'cif_core.dic' version 2.4.1 from
2010-06-29.

'_geom_angle_publ_flag' value 'Yes' changed to 'yes'
according to '/home/saulius/struct/CIF-dictionaries/cif_core.dic'
dictionary named 'cif_core.dic' version 2.4.1 from 2010-06-29 (2
times).

'_geom_bond_publ_flag' value 'Yes' changed to 'yes' according to
'/home/saulius/struct/CIF-dictionaries/cif_core.dic' dictionary named
'cif_core.dic' version 2.4.1 from 2010-06-29 (2 times).

Automatic conversion script
Id: cif_fix_enum 1527 2010-12-29 10:47:43Z saulius 

The following automatic conversions were performed:

'_exptl_absorpt_correction_type' tag value 'psi-scans' was replaced
with 'psi-scan' value.

Automatic conversion script
Id: cif_fix_values 1646 2011-03-28 12:23:43Z adriana 

The following automatic conversions were performed:

'_refine_ls_weighting_scheme' value 'calc
w=1/[\s^2^(Fo^2^)+(0.041P)^2^+1.422P] where P=(Fo^2^+2Fc^2^)/3' was
changed to 'calc'. New tag '_refine_ls_weighting_details' was
created. The value of the new tag was set to
'w=1/[\s^2^(Fo^2^)+(0.041P)^2^+1.422P] where P=(Fo^2^+2Fc^2^)/3'.

Automatic conversion script
Id: cif_fix_values 3143 2015-03-26 13:38:13Z robertas 
;
_cod_original_cell_volume 1053.11(13)
_cod_original_sg_symbol_H-M P-1
_cod_database_code 7012148

loop_
_symmetry_equiv_pos_as_xyz
'x, y, z'
'-x, -y, -z'

loop_
_atom_site_label
_atom_site_type_symbol
_atom_site_fract_x
_atom_site_fract_y
_atom_site_fract_z
_atom_site_U_iso_or_equiv
_atom_site_adp_type
_atom_site_occupancy
_atom_site_calc_flag
_atom_site_refinement_flags
_atom_site_disorder_assembly
_atom_site_disorder_group
Ni1 Ni 0.44090(7) 0.27773(5) 0.78530(4) 0.04156(17) Uani 1 d . . .
S3 S 0.12294(15) 0.22995(11) 0.82629(8) 0.0480(3) Uani 1 d . . .
S1 S 0.42765(17) 0.50389(11) 0.85526(9) 0.0544(3) Uani 1 d . . .
S2 S 0.53701(19) 0.16443(13) 0.90497(10) 0.0658(4) Uani 1 d . . .
N1 N 0.3439(4) 0.3162(3) 0.6583(2) 0.0426(8) Uani 1 d . . .
C6 C 0.2925(5) 0.2107(4) 0.5794(3) 0.0423(9) Uani 1 d . . .
N2 N 0.3908(5) 0.0985(3) 0.6903(3) 0.0441(8) Uani 1 d . . .
C7 C 0.3159(5) 0.0924(4) 0.5967(3) 0.0438(9) Uani 1 d . . .
N3 N 0.7195(6) 0.3296(4) 0.7692(4) 0.0678(11) Uani 1 d . . .
C13 C 0.4188(6) -0.0064(4) 0.7133(3) 0.0518(11) Uani 1 d . . .
C8 C 0.2660(6) -0.0219(4) 0.5201(3) 0.0531(11) Uani 1 d . . .
N4 N 0.7661(6) 0.3668(4) 0.7006(4) 0.0654(11) Uani 1 d . . .
C5 C 0.2218(6) 0.2152(5) 0.4840(3) 0.0528(11) Uani 1 d . . .
C2 C 0.3346(6) 0.4302(4) 0.6473(3) 0.0494(10) Uani 1 d . . .
F4 F 0.8767(5) 0.6552(3) 0.8490(3) 0.1077(12) Uani 1 d . . .
C4 C 0.2076(7) 0.3365(6) 0.4744(4) 0.0663(14) Uani 1 d . . .
H4 H 0.1594 0.3450 0.4131 0.080 Uiso 1 calc R . .
C10 C 0.1707(6) 0.0954(6) 0.4070(3) 0.0666(14) Uani 1 d . . .
H10 H 0.1209 0.0950 0.3433 0.080 Uiso 1 calc R . .
F3 F 0.8451(6) 0.8311(4) 0.8090(3) 0.1163(13) Uani 1 d . . .
C1 C 0.4093(7) 0.5428(4) 0.7371(4) 0.0621(12) Uani 1 d . . .
H1A H 0.3262 0.6031 0.7392 0.075 Uiso 1 calc R . .
H1B H 0.5346 0.5853 0.7293 0.075 Uiso 1 calc R . .
C17 C 0.1192(7) 0.3773(4) 0.9182(3) 0.0594(12) Uani 1 d . . .
H17A H -0.0086 0.3760 0.9347 0.071 Uiso 1 calc R . .
H17B H 0.2046 0.3859 0.9784 0.071 Uiso 1 calc R . .
C3 C 0.2636(7) 0.4420(5) 0.5539(4) 0.0642(13) Uani 1 d . . .
H3 H 0.2549 0.5222 0.5465 0.077 Uiso 1 calc R . .
F2 F 1.0674(6) 0.7306(5) 0.7527(3) 0.1292(16) Uani 1 d . . .
C18 C 0.1812(7) 0.4886(4) 0.8767(4) 0.0594(12) Uani 1 d . . .
H18A H 0.1669 0.5668 0.9230 0.071 Uiso 1 calc R . .
H18B H 0.0995 0.4767 0.8146 0.071 Uiso 1 calc R . .
C15 C 0.3279(8) 0.1419(5) 0.9652(4) 0.0699(14) Uani 1 d . . .
H15A H 0.3285 0.0701 0.9930 0.084 Uiso 1 calc R . .
H15B H 0.3364 0.2175 1.0200 0.084 Uiso 1 calc R . .
C11 C 0.2952(7) -0.1326(5) 0.5461(4) 0.0660(14) Uani 1 d . . .
H11 H 0.2636 -0.2115 0.4983 0.079 Uiso 1 calc R . .
B1 B 0.9720(8) 0.7602(5) 0.8287(4) 0.0567(13) Uani 1 d . . .
C12 C 0.3695(7) -0.1250(5) 0.6409(4) 0.0664(14) Uani 1 d . . .
H12 H 0.3875 -0.1987 0.6577 0.080 Uiso 1 calc R . .
C9 C 0.1931(7) -0.0163(6) 0.4244(4) 0.0659(14) Uani 1 d . . .
H9 H 0.1598 -0.0912 0.3724 0.079 Uiso 1 calc R . .
C16 C 0.1403(7) 0.1178(5) 0.8982(4) 0.0647(13) Uani 1 d . . .
H16A H 0.0390 0.1188 0.9389 0.078 Uiso 1 calc R . .
H16B H 0.1185 0.0326 0.8527 0.078 Uiso 1 calc R . .
C14 C 0.5098(8) 0.0078(5) 0.8171(4) 0.0693(14) Uani 1 d . . .
H14A H 0.6350 -0.0123 0.8141 0.083 Uiso 1 calc R . .
H14B H 0.4342 -0.0551 0.8428 0.083 Uiso 1 calc R . .
F1 F 1.0993(7) 0.8269(4) 0.9106(3) 0.1394(17) Uani 1 d . . .
N5 N 0.8169(8) 0.4044(5) 0.6357(4) 0.1031(19) Uani 1 d . . .

loop_
_atom_site_aniso_label
_atom_site_aniso_U_11
_atom_site_aniso_U_22
_atom_site_aniso_U_33
_atom_site_aniso_U_23
_atom_site_aniso_U_13
_atom_site_aniso_U_12
Ni1 0.0411(3) 0.0419(3) 0.0404(3) 0.0109(2) -0.0029(2) 0.0113(2)
S3 0.0466(6) 0.0536(6) 0.0380(5) 0.0043(5) 0.0004(4) 0.0110(5)
S1 0.0546(7) 0.0448(6) 0.0547(7) 0.0031(5) -0.0040(5) 0.0089(5)
S2 0.0642(8) 0.0711(8) 0.0627(8) 0.0281(6) -0.0154(6) 0.0155(6)
N1 0.0410(18) 0.0469(19) 0.0417(18) 0.0151(16) 0.0029(14) 0.0116(15)
C6 0.033(2) 0.055(2) 0.038(2) 0.0111(18) 0.0062(16) 0.0095(17)
N2 0.0420(18) 0.0430(19) 0.049(2) 0.0117(16) 0.0074(15) 0.0140(15)
C7 0.036(2) 0.050(2) 0.042(2) 0.0067(18) 0.0106(17) 0.0085(17)
N3 0.041(2) 0.074(3) 0.092(3) 0.035(3) -0.002(2) 0.0106(19)
C13 0.051(2) 0.047(2) 0.065(3) 0.020(2) 0.017(2) 0.018(2)
C8 0.037(2) 0.057(3) 0.053(3) -0.002(2) 0.0155(19) 0.0006(19)
N4 0.048(2) 0.054(2) 0.078(3) -0.006(2) 0.009(2) 0.0037(19)
C5 0.038(2) 0.083(3) 0.038(2) 0.019(2) 0.0052(18) 0.011(2)
C2 0.046(2) 0.052(3) 0.057(3) 0.024(2) 0.008(2) 0.0147(19)
F4 0.101(3) 0.088(2) 0.158(4) 0.067(2) 0.039(3) 0.022(2)
C4 0.059(3) 0.101(4) 0.051(3) 0.038(3) 0.006(2) 0.021(3)
C10 0.044(3) 0.108(4) 0.037(2) 0.009(3) 0.0041(19) 0.006(3)
F3 0.125(3) 0.117(3) 0.145(4) 0.072(3) 0.024(3) 0.067(3)
C1 0.073(3) 0.044(2) 0.072(3) 0.019(2) 0.009(3) 0.014(2)
C17 0.063(3) 0.065(3) 0.044(2) -0.001(2) 0.010(2) 0.020(2)
C3 0.068(3) 0.071(3) 0.068(3) 0.038(3) 0.009(3) 0.025(3)
F2 0.113(3) 0.212(5) 0.096(3) 0.070(3) 0.051(2) 0.062(3)
C18 0.066(3) 0.053(3) 0.061(3) 0.010(2) 0.011(2) 0.023(2)
C15 0.100(4) 0.068(3) 0.047(3) 0.026(2) 0.004(3) 0.022(3)
C11 0.058(3) 0.047(3) 0.082(4) -0.003(3) 0.028(3) 0.005(2)
B1 0.070(4) 0.053(3) 0.049(3) 0.018(2) 0.004(3) 0.015(3)
C12 0.068(3) 0.046(3) 0.090(4) 0.016(3) 0.030(3) 0.017(2)
C9 0.048(3) 0.081(4) 0.048(3) -0.010(3) 0.011(2) 0.000(2)
C16 0.075(3) 0.060(3) 0.063(3) 0.022(2) 0.016(3) 0.012(3)
C14 0.077(3) 0.068(3) 0.080(4) 0.036(3) 0.013(3) 0.037(3)
F1 0.159(4) 0.130(4) 0.098(3) 0.021(3) -0.048(3) 0.002(3)
N5 0.109(4) 0.099(4) 0.081(4) 0.002(3) 0.043(3) -0.012(3)

loop_
_atom_type_symbol
_atom_type_description
_atom_type_scat_dispersion_real
_atom_type_scat_dispersion_imag
_atom_type_scat_source
C C 0.0033 0.0016 'International Tables Vol C Tables 4.2.6.8 and 6.1.1.4'
H H 0.0000 0.0000 'International Tables Vol C Tables 4.2.6.8 and 6.1.1.4'
B B 0.0013 0.0007 'International Tables Vol C Tables 4.2.6.8 and 6.1.1.4'
N N 0.0061 0.0033 'International Tables Vol C Tables 4.2.6.8 and 6.1.1.4'
F F 0.0171 0.0103 'International Tables Vol C Tables 4.2.6.8 and 6.1.1.4'
S S 0.1246 0.1234 'International Tables Vol C Tables 4.2.6.8 and 6.1.1.4'
Ni Ni 0.3393 1.1124 'International Tables Vol C Tables 4.2.6.8 and 6.1.1.4'

loop_
_geom_angle_atom_site_label_1
_geom_angle_atom_site_label_2
_geom_angle_atom_site_label_3
_geom_angle
_geom_angle_site_symmetry_1
_geom_angle_site_symmetry_3
_geom_angle_publ_flag
N1 Ni1 N2 80.71(13) . . y
N1 Ni1 N3 93.09(16) . . y
N2 Ni1 N3 96.54(16) . . y
N1 Ni1 S3 92.34(10) . . y
N2 Ni1 S3 88.99(10) . . y
N3 Ni1 S3 172.81(14) . . y
N1 Ni1 S2 162.41(10) . . y
N2 Ni1 S2 81.71(10) . . y
N3 Ni1 S2 89.48(13) . . y
S3 Ni1 S2 86.76(5) . . y
N1 Ni1 S1 81.12(10) . . y
N2 Ni1 S1 160.73(10) . . y
N3 Ni1 S1 90.79(13) . . y
S3 Ni1 S1 85.40(4) . . y
S2 Ni1 S1 116.27(5) . . y
C16 S3 C17 103.9(2) . . ?
C16 S3 Ni1 103.07(17) . . ?
C17 S3 Ni1 101.06(16) . . ?
C18 S1 C1 100.3(2) . . ?
C18 S1 Ni1 101.12(15) . . ?
C1 S1 Ni1 95.96(15) . . ?
C15 S2 C14 101.7(3) . . ?
C15 S2 Ni1 102.30(16) . . ?
C14 S2 Ni1 97.55(16) . . ?
C2 N1 C6 120.4(4) . . ?
C2 N1 Ni1 126.4(3) . . ?
C6 N1 Ni1 113.1(3) . . ?
N1 C6 C5 122.8(4) . . ?
N1 C6 C7 116.8(3) . . ?
C5 C6 C7 120.4(4) . . ?
C13 N2 C7 120.4(4) . . ?
C13 N2 Ni1 126.3(3) . . ?
C7 N2 Ni1 113.2(3) . . ?
N2 C7 C8 122.9(4) . . ?
N2 C7 C6 116.1(4) . . ?
C8 C7 C6 121.1(4) . . ?
Ni1 N3 N4 122.4(3) . . yes
N2 C13 C12 120.2(4) . . ?
N2 C13 C14 117.7(4) . . ?
C12 C13 C14 122.1(4) . . ?
C7 C8 C11 116.0(4) . . ?
C7 C8 C9 117.9(5) . . ?
C11 C8 C9 126.1(4) . . ?
N3 N4 N5 177.9(5) . . yes
C4 C5 C6 115.9(4) . . ?
C4 C5 C10 127.1(4) . . ?
C6 C5 C10 117.0(5) . . ?
N1 C2 C3 120.0(4) . . ?
N1 C2 C1 116.7(4) . . ?
C3 C2 C1 123.3(4) . . ?
C3 C4 C5 120.6(4) . . ?
C9 C10 C5 122.0(4) . . ?
C2 C1 S1 115.0(3) . . ?
C18 C17 S3 109.1(3) . . ?
C4 C3 C2 120.2(5) . . ?
C17 C18 S1 111.5(3) . . ?
C16 C15 S2 114.8(3) . . ?
C12 C11 C8 120.4(4) . . ?
F2 B1 F4 112.2(5) . . ?
F2 B1 F1 108.2(5) . . ?
F4 B1 F1 107.1(5) . . ?
F2 B1 F3 110.4(5) . . ?
F4 B1 F3 108.6(5) . . ?
F1 B1 F3 110.3(5) . . ?
C11 C12 C13 120.2(5) . . ?
C10 C9 C8 121.5(4) . . ?
C15 C16 S3 115.5(4) . . ?
C13 C14 S2 116.1(3) . . ?

loop_
_geom_bond_atom_site_label_1
_geom_bond_atom_site_label_2
_geom_bond_distance
_geom_bond_site_symmetry_2
_geom_bond_publ_flag
Ni1 N1 2.025(3) . y
Ni1 N2 2.036(3) . y
Ni1 N3 2.037(4) . y
Ni1 S3 2.4158(12) . y
Ni1 S2 2.4557(13) . y
Ni1 S1 2.4662(12) . y
S3 C16 1.800(5) . ?
S3 C17 1.810(4) . ?
S1 C18 1.816(5) . ?
S1 C1 1.817(5) . ?
S2 C15 1.808(6) . ?
S2 C14 1.818(5) . ?
N1 C2 1.321(5) . ?
N1 C6 1.355(5) . ?
C6 C5 1.403(6) . ?
C6 C7 1.425(6) . ?
N2 C13 1.323(5) . ?
N2 C7 1.353(5) . ?
C7 C8 1.399(6) . ?
N3 N4 1.194(6) . yes
C13 C12 1.402(7) . ?
C13 C14 1.497(7) . ?
C8 C11 1.407(7) . ?
C8 C9 1.416(7) . ?
N4 N5 1.158(7) . yes
C5 C4 1.402(7) . ?
C5 C10 1.442(7) . ?
C2 C3 1.409(6) . ?
C2 C1 1.504(6) . ?
C4 C3 1.361(7) . ?
C10 C9 1.352(8) . ?
C17 C18 1.506(7) . ?
C15 C16 1.510(7) . ?
C11 C12 1.363(7) . ?
B1 F1 1.354(6) . ?
B1 F2 1.329(6) . ?
B1 F3 1.358(6) . ?
B1 F4 1.348(6) . ?

loop_
_geom_torsion_atom_site_label_1
_geom_torsion_atom_site_label_2
_geom_torsion_atom_site_label_3
_geom_torsion_atom_site_label_4
_geom_torsion
_geom_torsion_site_symmetry_1
_geom_torsion_site_symmetry_2
_geom_torsion_site_symmetry_3
_geom_torsion_site_symmetry_4
_geom_torsion_publ_flag
C2 N1 C6 C5 -2.2(6) . . . . ?
C2 N1 C6 C7 176.9(4) . . . . ?
C13 N2 C7 C8 -0.6(6) . . . . ?
C13 N2 C7 C6 -179.6(3) . . . . ?
N1 C6 C7 N2 -1.2(5) . . . . ?
C5 C6 C7 N2 177.9(3) . . . . ?
N1 C6 C7 C8 179.7(3) . . . . ?
C5 C6 C7 C8 -1.1(6) . . . . ?
C7 N2 C13 C12 -0.5(6) . . . . ?
C7 N2 C13 C14 177.5(4) . . . . ?
N2 C7 C8 C11 1.1(6) . . . . ?
C6 C7 C8 C11 -179.9(4) . . . . ?
N2 C7 C8 C9 -178.5(4) . . . . ?
C6 C7 C8 C9 0.5(6) . . . . ?
N1 C6 C5 C4 0.3(6) . . . . ?
C7 C6 C5 C4 -178.8(4) . . . . ?
N1 C6 C5 C10 -179.4(4) . . . . ?
C7 C6 C5 C10 1.5(6) . . . . ?
C6 N1 C2 C3 2.6(6) . . . . ?
C6 N1 C2 C1 -175.2(4) . . . . ?
C6 C5 C4 C3 1.1(7) . . . . ?
C10 C5 C4 C3 -179.2(4) . . . . ?
C4 C5 C10 C9 179.0(5) . . . . ?
C6 C5 C10 C9 -1.3(6) . . . . ?
N1 C2 C1 S1 -19.3(5) . . . . ?
C3 C2 C1 S1 162.9(4) . . . . ?
C18 S1 C1 C2 -80.1(4) . . . . ?
C16 S3 C17 C18 158.1(3) . . . . ?
C5 C4 C3 C2 -0.7(8) . . . . ?
N1 C2 C3 C4 -1.2(7) . . . . ?
C1 C2 C3 C4 176.5(5) . . . . ?
S3 C17 C18 S1 -64.8(4) . . . . ?
C1 S1 C18 C17 139.3(3) . . . . ?
C14 S2 C15 C16 -65.4(4) . . . . ?
C7 C8 C11 C12 -0.6(6) . . . . ?
C9 C8 C11 C12 179.0(4) . . . . ?
C8 C11 C12 C13 -0.4(7) . . . . ?
N2 C13 C12 C11 1.0(7) . . . . ?
C14 C13 C12 C11 -176.9(5) . . . . ?
C5 C10 C9 C8 0.8(7) . . . . ?
C7 C8 C9 C10 -0.4(7) . . . . ?
C11 C8 C9 C10 -179.9(4) . . . . ?
S2 C15 C16 S3 -50.5(5) . . . . ?
C17 S3 C16 C15 -69.0(4) . . . . ?
N2 C13 C14 S2 9.3(6) . . . . ?
C12 C13 C14 S2 -172.7(4) . . . . ?
C15 S2 C14 C13 96.2(4) . . . . ?
